data_4507552
loop_
_publ_author_name
'Tykarska, Ewa'
'Gdaniec, Maria'

_publ_section_title
;
 Toward Better Understanding of Isomorphism of Glycyrrhizic Acid and Its
 Mono- and Dibasic Salts
;
_journal_issue 3
_journal_name_full 'Crystal Growth &amp; Design'
_journal_page_first 1301
_journal_paper_doi 10.1021/cg301768h
_journal_volume 13
_journal_year 2013
_chemical_absolute_configuration rm
_chemical_formula_moiety
;         
 C42 H60 O16, K2, 3.00(C3 H7 N O), 2.0(H2 O)
;
_chemical_formula_sum 'C51 H85 K2 N3 O21'
_chemical_formula_weight 1154.42
_chemical_name_common
;
dipotassium glicyrrhizinate
3.0 DMF 2.0 water solvate
;
_chemical_name_systematic
;
3beta-[O-beta-D-glucopyranuronosyl-
beta-D-glucopyranuronosyloxy]-ll-oxo-
(18betaH)-olean-12-en-30beta-oic 
dipotassium salt
water/DMF solvate
;
_space_group_IT_number 19
_symmetry_cell_setting orthorhombic
_symmetry_space_group_name_Hall 'P 2ac 2ab'
_symmetry_space_group_name_H-M 'P 21 21 21'
_atom_sites_solution_hydrogens geom
_atom_sites_solution_primary direct
_atom_sites_solution_secondary difmap
_audit_creation_method SHELXL-97
_cell_angle_alpha 90.00
_cell_angle_beta 90.00
_cell_angle_gamma 90.00
_cell_formula_units_Z 4
_cell_length_a 9.84050(10)
_cell_length_b 11.25200(10)
_cell_length_c 52.2345(2)
_cell_measurement_reflns_used 25206
_cell_measurement_temperature 130(2)
_cell_measurement_theta_max 75.7635
_cell_measurement_theta_min 2.5356
_cell_volume 5783.68(8)
_computing_cell_refinement
;
CrysAlisPro, Agilent Technologies,
Version 1.171.35.21 (release 20-01-2012 CrysAlis171 .NET)
(compiled Jan 23 2012,18:06:46)
;
_computing_data_collection
;
CrysAlisPro, Agilent Technologies,
Version 1.171.35.21 (release 20-01-2012 CrysAlis171 .NET)
(compiled Jan 23 2012,18:06:46)
;
_computing_data_reduction
;
CrysAlisPro, Agilent Technologies,
Version 1.171.35.21 (release 20-01-2012 CrysAlis171 .NET)
(compiled Jan 23 2012,18:06:46)
;
_computing_molecular_graphics
; 
 Mercury CSD 3.0 - new features for the visualization and investigation 
 of crystal structures, C. F. Macrae, I. J. Bruno, J. A. Chisholm, 
 P. R. Edgington, P. McCabe, E. Pidcock, L. Rodriguez-Monge, R. Taylor, 
 J. van de Streek and P. A. Wood, J. Appl. Cryst., 41, 466-470, 2008.
;
_computing_publication_material 'SHELXL-97 (Sheldrick, 2008)'
_computing_structure_refinement 'SHELXS-97 (Sheldrick, 2008)'
_computing_structure_solution 'SHELXS-97 (Sheldrick, 2008)'
_diffrn_ambient_temperature 130(2)
_diffrn_detector_area_resol_mean 10.5357
_diffrn_measured_fraction_theta_full 0.999
_diffrn_measured_fraction_theta_max 0.999
_diffrn_measurement_device_type 'SuperNova, Single source at offset), Atlas'
_diffrn_measurement_method '\w scans'
_diffrn_radiation_monochromator mirror
_diffrn_radiation_source 'SuperNova (Cu) X-ray Source'
_diffrn_radiation_type CuK\a
_diffrn_radiation_wavelength 1.54184
_diffrn_reflns_av_R_equivalents 0.0237
_diffrn_reflns_av_sigmaI/netI 0.0192
_diffrn_reflns_limit_h_max 11
_diffrn_reflns_limit_h_min -11
_diffrn_reflns_limit_k_max 11
_diffrn_reflns_limit_k_min -13
_diffrn_reflns_limit_l_max 52
_diffrn_reflns_limit_l_min -62
_diffrn_reflns_number 27632
_diffrn_reflns_theta_full 66.59
_diffrn_reflns_theta_max 66.59
_diffrn_reflns_theta_min 3.38
_diffrn_standards_number 0
_exptl_absorpt_coefficient_mu 2.099
_exptl_absorpt_correction_T_max 1.00000
_exptl_absorpt_correction_T_min 0.70821
_exptl_absorpt_correction_type multi-scan
_exptl_absorpt_process_details
;
CrysAlisPro, Agilent Technologies,
Version 1.171.35.21 (release 20-01-2012 CrysAlis171 .NET)
(compiled Jan 23 2012,18:06:46)
Empirical absorption correction using spherical harmonics,
 implemented in SCALE3 ABSPACK scaling algorithm.
;
_exptl_crystal_colour colourless
_exptl_crystal_density_diffrn 1.326
_exptl_crystal_density_method 'not measured'
_exptl_crystal_description plate
_exptl_crystal_F_000 2472
_exptl_crystal_size_max 0.4
_exptl_crystal_size_mid 0.2
_exptl_crystal_size_min 0.1
_refine_diff_density_max 0.832
_refine_diff_density_min -0.367
_refine_diff_density_rms 0.065
_refine_ls_abs_structure_details 'Flack H D (1983), Acta Cryst. A39, 876-881'
_refine_ls_abs_structure_Flack 0.030(9)
_refine_ls_extinction_method none
_refine_ls_goodness_of_fit_ref 1.092
_refine_ls_hydrogen_treatment constr
_refine_ls_matrix_type full
_refine_ls_number_parameters 731
_refine_ls_number_reflns 9768
_refine_ls_number_restraints 0
_refine_ls_restrained_S_all 1.092
_refine_ls_R_factor_all 0.0508
_refine_ls_R_factor_gt 0.0503
_refine_ls_shift/su_max 0.002
_refine_ls_shift/su_mean 0.000
_refine_ls_structure_factor_coef Fsqd
_refine_ls_weighting_details 'calc w=1/[\s^2^(Fo^2^)+(0.0899P)^2^+3.2720P] where P=(Fo^2^+2Fc^2^)/3'
_refine_ls_weighting_scheme calc
_refine_ls_wR_factor_gt 0.1428
_refine_ls_wR_factor_ref 0.1434
_reflns_number_gt 9659
_reflns_number_total 9768
_reflns_threshold_expression >2sigma(I)
_cod_data_source_file cg301768h_si_001.cif
_cod_data_source_block K2GA-DMF
_cod_database_code 4507552

loop_
_symmetry_equiv_pos_as_xyz
'x, y, z'
'-x+1/2, -y, z+1/2'
'-x, y+1/2, -z+1/2'
'x+1/2, -y+1/2, -z'

loop_
_atom_site_label
_atom_site_type_symbol
_atom_site_fract_x
_atom_site_fract_y
_atom_site_fract_z
_atom_site_U_iso_or_equiv
_atom_site_adp_type
_atom_site_occupancy
_atom_site_symmetry_multiplicity
_atom_site_calc_flag
_atom_site_refinement_flags
_atom_site_disorder_assembly
_atom_site_disorder_group
K1 K 0.57730(7) 0.98922(6) 0.550152(13) 0.03451(16) Uani 1 1 d . . .
K2 K 0.28131(7) 0.73898(8) 0.550260(13) 0.04426(19) Uani 1 1 d . . .
O2A O 0.59609(19) 0.46916(16) 0.54322(4) 0.0251(4) Uani 1 1 d . . .
O3A O 0.7134(2) 0.53138(19) 0.49316(4) 0.0299(4) Uani 1 1 d . . .
H3AO H 0.6445 0.5649 0.4870 0.045 Uiso 1 1 calc R . .
O4A O 0.9108(2) 0.71696(18) 0.49528(4) 0.0304(4) Uani 1 1 d . . .
H4AO H 0.9644 0.6602 0.4980 0.046 Uiso 1 1 calc R . .
O5A O 0.72054(19) 0.76676(18) 0.55487(4) 0.0272(4) Uani 1 1 d . . .
O6A O 1.0456(2) 0.8689(2) 0.53851(5) 0.0406(5) Uani 1 1 d . . .
O7A O 0.8490(2) 0.9689(2) 0.54136(5) 0.0432(5) Uani 1 1 d . . .
O2B O 0.59785(19) 0.22346(17) 0.53303(4) 0.0285(4) Uani 1 1 d . . .
H2BO H 0.6042 0.2172 0.5171 0.043 Uiso 1 1 calc R . .
O3B O 0.3364(2) 0.11741(17) 0.54014(4) 0.0298(4) Uani 1 1 d . . .
H3BO H 0.3077 0.0678 0.5294 0.045 Uiso 1 1 calc R . .
O4B O 0.11549(19) 0.2573(2) 0.51855(4) 0.0326(4) Uani 1 1 d . . .
H4BO H 0.0474 0.2565 0.5282 0.049 Uiso 1 1 calc R . .
O5B O 0.36822(18) 0.48080(18) 0.53532(4) 0.0264(4) Uani 1 1 d . . .
O7B O 0.1084(2) 0.5584(2) 0.54384(4) 0.0381(5) Uani 1 1 d . . .
O6B O 0.0765(2) 0.5366(2) 0.50166(4) 0.0393(5) Uani 1 1 d . . .
C1A C 0.6684(3) 0.6504(3) 0.56019(5) 0.0259(6) Uani 1 1 d . . .
H1A H 0.7385 0.6029 0.5696 0.031 Uiso 1 1 calc R . .
C2A C 0.6301(3) 0.5870(2) 0.53533(5) 0.0230(5) Uani 1 1 d . . .
H2A H 0.5493 0.6263 0.5273 0.028 Uiso 1 1 calc R . .
C3A C 0.7486(3) 0.5863(2) 0.51666(5) 0.0242(5) Uani 1 1 d . . .
H3A H 0.8227 0.5378 0.5246 0.029 Uiso 1 1 calc R . .
C4A C 0.8035(3) 0.7127(3) 0.51324(5) 0.0267(6) Uani 1 1 d . . .
H4A H 0.7279 0.7640 0.5068 0.032 Uiso 1 1 calc R . .
C5A C 0.8440(3) 0.7571(3) 0.54016(5) 0.0281(6) Uani 1 1 d . . .
H5A H 0.9044 0.6967 0.5484 0.034 Uiso 1 1 calc R . .
C6A C 0.9169(3) 0.8763(3) 0.53994(6) 0.0338(7) Uani 1 1 d . . .
C1B C 0.4902(3) 0.4163(2) 0.52986(5) 0.0236(5) Uani 1 1 d . . .
H1B H 0.5094 0.4175 0.5111 0.028 Uiso 1 1 calc R . .
C2B C 0.4790(3) 0.2892(2) 0.53930(5) 0.0241(5) Uani 1 1 d . . .
H2B H 0.4700 0.2909 0.5584 0.029 Uiso 1 1 calc R . .
C3B C 0.3520(3) 0.2287(2) 0.52821(5) 0.0245(5) Uani 1 1 d . . .
H3B H 0.3665 0.2157 0.5095 0.029 Uiso 1 1 calc R . .
C4B C 0.2278(3) 0.3080(3) 0.53169(5) 0.0264(6) Uani 1 1 d . . .
H4B H 0.2059 0.3149 0.5503 0.032 Uiso 1 1 calc R . .
C5B C 0.2578(3) 0.4316(3) 0.52076(5) 0.0254(6) Uani 1 1 d . . .
H5B H 0.2861 0.4237 0.5025 0.030 Uiso 1 1 calc R . .
C6B C 0.1372(3) 0.5166(3) 0.52251(6) 0.0298(6) Uani 1 1 d . . .
C1 C 0.6299(3) 0.8102(3) 0.63882(6) 0.0290(6) Uani 1 1 d . . .
H11 H 0.6329 0.8953 0.6436 0.035 Uiso 1 1 calc R . .
H12 H 0.7222 0.7771 0.6414 0.035 Uiso 1 1 calc R . .
C2 C 0.5934(3) 0.8008(3) 0.61073(5) 0.0293(6) Uani 1 1 d . . .
H21 H 0.5053 0.8409 0.6076 0.035 Uiso 1 1 calc R . .
H22 H 0.6634 0.8415 0.6003 0.035 Uiso 1 1 calc R . .
C3 C 0.5835(3) 0.6720(3) 0.60262(5) 0.0274(6) Uani 1 1 d . . .
H31 H 0.6748 0.6352 0.6054 0.033 Uiso 1 1 calc R . .
O3 O 0.55301(19) 0.66354(17) 0.57552(4) 0.0256(4) Uani 1 1 d . . .
C4 C 0.4798(3) 0.5977(3) 0.61765(6) 0.0310(6) Uani 1 1 d . . .
C5 C 0.5157(3) 0.6146(3) 0.64662(5) 0.0285(6) Uani 1 1 d . . .
H51 H 0.6087 0.5799 0.6484 0.034 Uiso 1 1 calc R . .
C6 C 0.4266(3) 0.5406(3) 0.66504(6) 0.0348(7) Uani 1 1 d . . .
H61 H 0.3377 0.5803 0.6674 0.042 Uiso 1 1 calc R . .
H62 H 0.4100 0.4610 0.6576 0.042 Uiso 1 1 calc R . .
C7 C 0.4981(4) 0.5280(3) 0.69088(6) 0.0344(7) Uani 1 1 d . . .
H71 H 0.5825 0.4814 0.6884 0.041 Uiso 1 1 calc R . .
H72 H 0.4386 0.4825 0.7026 0.041 Uiso 1 1 calc R . .
C8 C 0.5346(3) 0.6472(2) 0.70364(6) 0.0312(6) Uani 1 1 d . . .
C9 C 0.5977(3) 0.7354(2) 0.68385(5) 0.0289(6) Uani 1 1 d . . .
H91 H 0.6893 0.7008 0.6802 0.035 Uiso 1 1 calc R . .
C10 C 0.5301(3) 0.7449(2) 0.65695(5) 0.0275(6) Uani 1 1 d . . .
C11 C 0.6298(3) 0.8525(3) 0.69712(6) 0.0332(7) Uani 1 1 d . . .
O11 O 0.6227(3) 0.9495(2) 0.68641(5) 0.0480(6) Uani 1 1 d . . .
C12 C 0.6713(3) 0.8473(3) 0.72406(6) 0.0353(7) Uani 1 1 d . . .
H121 H 0.6949 0.9199 0.7322 0.042 Uiso 1 1 calc R . .
C13 C 0.6784(3) 0.7469(3) 0.73806(6) 0.0338(6) Uani 1 1 d . . .
C14 C 0.6453(4) 0.6270(2) 0.72540(6) 0.0328(7) Uani 1 1 d . . .
C15 C 0.5930(4) 0.5344(3) 0.74527(6) 0.0387(7) Uani 1 1 d . . .
H151 H 0.4952 0.5486 0.7485 0.046 Uiso 1 1 calc R . .
H152 H 0.6025 0.4536 0.7379 0.046 Uiso 1 1 calc R . .
C16 C 0.6697(5) 0.5395(3) 0.77087(6) 0.0459(9) Uani 1 1 d . . .
H161 H 0.7661 0.5182 0.7680 0.055 Uiso 1 1 calc R . .
H162 H 0.6303 0.4803 0.7828 0.055 Uiso 1 1 calc R . .
C17 C 0.6622(5) 0.6640(3) 0.78324(6) 0.0476(9) Uani 1 1 d . . .
C18 C 0.7305(4) 0.7540(3) 0.76513(6) 0.0402(7) Uani 1 1 d . . .
H181 H 0.7051 0.8346 0.7716 0.048 Uiso 1 1 calc R . .
C19 C 0.8866(4) 0.7490(4) 0.76535(7) 0.0502(9) Uani 1 1 d . . .
H191 H 0.9220 0.8169 0.7553 0.060 Uiso 1 1 calc R . .
H192 H 0.9160 0.6751 0.7567 0.060 Uiso 1 1 calc R . .
C20 C 0.9506(5) 0.7526(4) 0.79222(8) 0.0616(11) Uani 1 1 d . . .
C21 C 0.8849(6) 0.6517(4) 0.80814(9) 0.0727(15) Uani 1 1 d . . .
H211 H 0.9085 0.5741 0.8004 0.087 Uiso 1 1 calc R . .
H212 H 0.9224 0.6533 0.8257 0.087 Uiso 1 1 calc R . .
C22 C 0.7330(6) 0.6634(4) 0.80939(7) 0.0617(12) Uani 1 1 d . . .
H221 H 0.7102 0.7380 0.8185 0.074 Uiso 1 1 calc R . .
H222 H 0.6964 0.5966 0.8196 0.074 Uiso 1 1 calc R . .
C23 C 0.3320(3) 0.6301(3) 0.61088(7) 0.0405(8) Uani 1 1 d . . .
H231 H 0.3229 0.7168 0.6100 0.061 Uiso 1 1 calc R . .
H232 H 0.2709 0.5990 0.6241 0.061 Uiso 1 1 calc R . .
H233 H 0.3083 0.5953 0.5943 0.061 Uiso 1 1 calc R . .
C24 C 0.5020(4) 0.4667(3) 0.61049(6) 0.0417(8) Uani 1 1 d . . .
H241 H 0.5913 0.4407 0.6166 0.063 Uiso 1 1 calc R . .
H242 H 0.4978 0.4578 0.5918 0.063 Uiso 1 1 calc R . .
H243 H 0.4311 0.4179 0.6184 0.063 Uiso 1 1 calc R . .
C25 C 0.3945(3) 0.8146(3) 0.65749(6) 0.0379(7) Uani 1 1 d . . .
H251 H 0.4020 0.8810 0.6696 0.057 Uiso 1 1 calc R . .
H252 H 0.3210 0.7616 0.6629 0.057 Uiso 1 1 calc R . .
H253 H 0.3747 0.8454 0.6403 0.057 Uiso 1 1 calc R . .
C26 C 0.4012(4) 0.6987(3) 0.71496(6) 0.0385(7) Uani 1 1 d . . .
H261 H 0.3334 0.7066 0.7013 0.058 Uiso 1 1 calc R . .
H262 H 0.4194 0.7770 0.7225 0.058 Uiso 1 1 calc R . .
H263 H 0.3667 0.6451 0.7282 0.058 Uiso 1 1 calc R . .
C27 C 0.7812(4) 0.5788(3) 0.71485(7) 0.0404(7) Uani 1 1 d . . .
H271 H 0.8285 0.6420 0.7055 0.061 Uiso 1 1 calc R . .
H272 H 0.7632 0.5122 0.7032 0.061 Uiso 1 1 calc R . .
H273 H 0.8381 0.5515 0.7291 0.061 Uiso 1 1 calc R . .
C28 C 0.5131(5) 0.6992(3) 0.78738(7) 0.0517(10) Uani 1 1 d . . .
H281 H 0.4670 0.6374 0.7974 0.077 Uiso 1 1 calc R . .
H282 H 0.4680 0.7079 0.7707 0.077 Uiso 1 1 calc R . .
H283 H 0.5090 0.7748 0.7967 0.077 Uiso 1 1 calc R . .
C29 C 1.1041(6) 0.7352(5) 0.78934(11) 0.0809(15) Uani 1 1 d . . .
H291 H 1.1404 0.7949 0.7775 0.121 Uiso 1 1 calc R . .
H292 H 1.1224 0.6556 0.7826 0.121 Uiso 1 1 calc R . .
H293 H 1.1479 0.7440 0.8061 0.121 Uiso 1 1 calc R . .
C30 C 0.9298(5) 0.8707(4) 0.80623(11) 0.0685(13) Uani 1 1 d . . .
O30 O 0.9154(3) 0.9618(3) 0.79218(6) 0.0622(8) Uani 1 1 d . . .
H301 H 0.9052 1.0221 0.8014 0.093 Uiso 1 1 calc R . .
O31 O 0.9324(6) 0.8774(4) 0.82981(7) 0.1096(17) Uani 1 1 d . . .
O1D1 O 0.6232(5) 1.1098(4) 0.59471(7) 0.0883(12) Uani 1 1 d . . .
N1D1 N 0.7258(4) 1.2191(4) 0.62588(7) 0.0677(10) Uani 1 1 d . . .
C1D1 C 0.7046(5) 1.1881(6) 0.60191(9) 0.0735(14) Uani 1 1 d . . .
H1D1 H 0.7552 1.2284 0.5891 0.088 Uiso 1 1 calc R . .
C2D1 C 0.6530(9) 1.1735(6) 0.64646(10) 0.107(3) Uani 1 1 d . . .
H2D1 H 0.5683 1.1379 0.6403 0.160 Uiso 1 1 calc R . .
H3D1 H 0.6319 1.2377 0.6585 0.160 Uiso 1 1 calc R . .
H4D1 H 0.7075 1.1127 0.6551 0.160 Uiso 1 1 calc R . .
C3D1 C 0.8232(6) 1.3142(7) 0.63262(11) 0.097(2) Uani 1 1 d . . .
H5D1 H 0.9034 1.2791 0.6408 0.145 Uiso 1 1 calc R . .
H6D1 H 0.7800 1.3700 0.6445 0.145 Uiso 1 1 calc R . .
H7D1 H 0.8507 1.3565 0.6171 0.145 Uiso 1 1 calc R . .
O1D4 O 0.9368(4) 1.1592(4) 0.82127(7) 0.0753(9) Uani 1 1 d . . .
N1D4 N 0.9856(4) 1.2451(4) 0.86028(10) 0.0757(12) Uani 1 1 d . . .
C1D4 C 0.9658(4) 1.1486(5) 0.84432(9) 0.0680(13) Uani 1 1 d . . .
H1D4 H 0.9747 1.0710 0.8513 0.082 Uiso 1 1 calc R . .
C2D4 C 0.9779(6) 1.3609(6) 0.85097(15) 0.0980(14) Uani 1 1 d . . .
H2D4 H 0.9629 1.3590 0.8324 0.147 Uiso 1 1 calc R . .
H3D4 H 1.0632 1.4026 0.8546 0.147 Uiso 1 1 calc R . .
H4D4 H 0.9024 1.4025 0.8593 0.147 Uiso 1 1 calc R . .
C3D4 C 1.0089(6) 1.2372(6) 0.88653(14) 0.0980(14) Uani 1 1 d . . .
H5D4 H 1.0860 1.2880 0.8912 0.147 Uiso 1 1 calc R . .
H6D4 H 1.0294 1.1547 0.8911 0.147 Uiso 1 1 calc R . .
H7D4 H 0.9277 1.2635 0.8958 0.147 Uiso 1 1 calc R . .
O1D2 O 0.3024(4) 0.9226(3) 0.58222(6) 0.0663(8) Uani 1 1 d . . .
N1D2 N 0.2058(4) 1.0904(3) 0.59977(7) 0.0580(8) Uani 1 1 d . . .
C1D2 C 0.3012(8) 1.0163(7) 0.59604(14) 0.0537(19) Uani 0.559(7) 1 d P . 1
H1D2 H 0.3836 1.0330 0.6048 0.064 Uiso 0.559(7) 1 calc PR . 1
C2D2 C 0.2218(11) 1.2054(8) 0.61372(18) 0.073(3) Uani 0.559(7) 1 d P . 1
H2D2 H 0.3174 1.2163 0.6184 0.109 Uiso 0.559(7) 1 calc PR . 1
H3D2 H 0.1659 1.2043 0.6292 0.109 Uiso 0.559(7) 1 calc PR . 1
H4D2 H 0.1928 1.2709 0.6026 0.109 Uiso 0.559(7) 1 calc PR . 1
C3D2 C 0.0710(9) 1.0747(9) 0.5894(2) 0.079(3) Uani 0.559(7) 1 d P . 1
H5D2 H 0.0456 0.9906 0.5904 0.119 Uiso 0.559(7) 1 calc PR . 1
H6D2 H 0.0696 1.1007 0.5715 0.119 Uiso 0.559(7) 1 calc PR . 1
H7D2 H 0.0062 1.1222 0.5994 0.119 Uiso 0.559(7) 1 calc PR . 1
C1D3 C 0.2192(10) 0.9952(9) 0.58308(18) 0.054(2) Uani 0.441(7) 1 d P . 2
H1D3 H 0.1499 0.9887 0.5705 0.064 Uiso 0.441(7) 1 calc PR . 2
C2D3 C 0.1047(12) 1.1594(15) 0.6025(3) 0.0980(14) Uani 0.441(7) 1 d P . 2
H2D3 H 0.0383 1.1441 0.5889 0.147 Uiso 0.441(7) 1 calc PR . 2
H3D3 H 0.1354 1.2421 0.6015 0.147 Uiso 0.441(7) 1 calc PR . 2
H4D3 H 0.0624 1.1453 0.6192 0.147 Uiso 0.441(7) 1 calc PR . 2
C3D3 C 0.3329(12) 1.1114(15) 0.6163(3) 0.0980(14) Uani 0.441(7) 1 d P . 2
H5D3 H 0.3380 1.0503 0.6297 0.147 Uiso 0.441(7) 1 calc PR . 2
H6D3 H 0.3275 1.1900 0.6243 0.147 Uiso 0.441(7) 1 calc PR . 2
H7D3 H 0.4143 1.1071 0.6055 0.147 Uiso 0.441(7) 1 calc PR . 2
O3W O 0.8794(3) 1.2145(2) 0.54476(5) 0.0365(7) Uani 0.809(5) 1 d P A 3
H1W3 H 0.8777 1.1399 0.5456 0.055 Uiso 0.809(5) 1 d PR A 3
H2W3 H 0.7991 1.2372 0.5424 0.055 Uiso 0.809(5) 1 d PR A 3
O5W O -0.0420(5) 0.4229(4) 0.57850(8) 0.0773(13) Uani 0.809(5) 1 d P A 3
H1W5 H 0.0147 0.4618 0.5699 0.116 Uiso 0.809(5) 1 d PR A 3
H2W5 H -0.0692 0.3669 0.5692 0.116 Uiso 0.809(5) 1 d PR A 3
O5W' O 0.014(2) 0.4835(18) 0.5900(3) 0.0773(13) Uani 0.191(5) 1 d P A 4
H3W5 H -0.0584 0.4541 0.5844 0.116 Uiso 0.191(5) 1 d PR A 4
H4W5 H 0.0615 0.5016 0.5771 0.116 Uiso 0.191(5) 1 d PR A 4
O3W' O 0.9704(17) 1.1570(14) 0.5538(3) 0.063(5) Uani 0.191(5) 1 d P A 4

loop_
_atom_site_aniso_label
_atom_site_aniso_U_11
_atom_site_aniso_U_22
_atom_site_aniso_U_33
_atom_site_aniso_U_23
_atom_site_aniso_U_13
_atom_site_aniso_U_12
K1 0.0346(3) 0.0268(3) 0.0422(3) 0.0036(3) -0.0026(3) 0.0027(3)
K2 0.0348(3) 0.0601(5) 0.0380(3) 0.0010(3) -0.0019(3) -0.0113(3)
O2A 0.0225(9) 0.0206(9) 0.0321(9) 0.0029(7) -0.0055(8) -0.0008(7)
O3A 0.0254(9) 0.0324(11) 0.0320(9) -0.0059(8) -0.0021(8) 0.0060(9)
O4A 0.0231(9) 0.0336(11) 0.0344(10) 0.0045(8) 0.0061(8) 0.0020(9)
O5A 0.0226(9) 0.0267(9) 0.0323(9) -0.0002(8) 0.0063(8) -0.0040(8)
O6A 0.0242(11) 0.0449(13) 0.0527(13) 0.0017(10) 0.0042(9) -0.0084(9)
O7A 0.0328(11) 0.0352(12) 0.0615(14) 0.0053(11) -0.0011(11) -0.0057(10)
O2B 0.0205(9) 0.0263(10) 0.0386(10) 0.0012(8) -0.0009(8) 0.0042(8)
O3B 0.0295(10) 0.0233(10) 0.0364(10) 0.0026(8) -0.0044(9) -0.0050(8)
O4B 0.0214(9) 0.0383(11) 0.0379(10) -0.0005(9) -0.0031(8) -0.0054(9)
O5B 0.0171(9) 0.0277(10) 0.0342(9) -0.0018(8) 0.0004(7) 0.0010(8)
O7B 0.0302(11) 0.0418(12) 0.0423(12) -0.0025(10) 0.0045(9) 0.0041(10)
O6B 0.0281(11) 0.0476(13) 0.0421(11) 0.0042(10) -0.0027(9) 0.0092(10)
C1A 0.0175(12) 0.0296(14) 0.0305(13) -0.0001(11) 0.0022(10) 0.0008(11)
C2A 0.0179(12) 0.0211(12) 0.0300(13) 0.0021(10) -0.0027(10) -0.0010(10)
C3A 0.0191(12) 0.0256(13) 0.0278(13) 0.0002(11) -0.0019(10) 0.0028(10)
C4A 0.0167(11) 0.0326(15) 0.0307(13) 0.0044(11) 0.0038(10) 0.0036(11)
C5A 0.0188(12) 0.0326(14) 0.0329(13) 0.0022(12) 0.0045(11) -0.0025(12)
C6A 0.0281(15) 0.0379(17) 0.0353(15) 0.0035(12) 0.0007(12) -0.0074(14)
C1B 0.0170(12) 0.0232(13) 0.0306(13) 0.0014(11) -0.0015(10) 0.0005(10)
C2B 0.0204(12) 0.0235(13) 0.0286(12) 0.0012(10) -0.0009(10) -0.0011(11)
C3B 0.0237(13) 0.0231(13) 0.0266(12) 0.0019(11) -0.0021(10) -0.0021(11)
C4B 0.0188(12) 0.0323(14) 0.0279(13) 0.0012(11) -0.0012(10) -0.0014(11)
C5B 0.0183(12) 0.0272(14) 0.0307(13) 0.0007(11) -0.0004(10) -0.0001(11)
C6B 0.0216(13) 0.0295(14) 0.0384(15) 0.0047(12) 0.0003(12) -0.0032(12)
C1 0.0288(14) 0.0241(13) 0.0342(14) 0.0027(11) 0.0066(12) -0.0020(12)
C2 0.0308(14) 0.0254(13) 0.0318(14) 0.0037(11) 0.0082(12) -0.0002(12)
C3 0.0235(13) 0.0286(14) 0.0300(13) 0.0021(11) 0.0016(11) 0.0005(11)
O3 0.0184(9) 0.0290(10) 0.0294(9) -0.0002(8) 0.0034(7) -0.0002(8)
C4 0.0271(14) 0.0308(15) 0.0350(15) 0.0046(12) 0.0047(12) -0.0051(12)
C5 0.0277(14) 0.0251(13) 0.0327(14) 0.0029(11) 0.0073(12) -0.0007(12)
C6 0.0380(16) 0.0280(14) 0.0384(15) 0.0040(12) 0.0077(13) -0.0049(13)
C7 0.0484(18) 0.0195(13) 0.0354(14) 0.0047(12) 0.0079(13) -0.0071(13)
C8 0.0396(16) 0.0212(13) 0.0328(14) 0.0058(11) 0.0113(13) 0.0014(12)
C9 0.0340(14) 0.0209(13) 0.0317(13) 0.0019(11) 0.0090(11) -0.0010(12)
C10 0.0281(13) 0.0230(13) 0.0315(13) 0.0035(11) 0.0106(11) 0.0024(11)
C11 0.0424(17) 0.0223(14) 0.0350(15) 0.0008(12) 0.0129(13) 0.0001(13)
O11 0.0785(18) 0.0243(11) 0.0413(12) 0.0029(9) 0.0101(12) 0.0010(12)
C12 0.0410(17) 0.0232(14) 0.0418(16) -0.0033(12) 0.0130(14) -0.0037(13)
C13 0.0383(16) 0.0268(15) 0.0363(15) 0.0035(12) 0.0093(12) -0.0020(13)
C14 0.0460(18) 0.0211(14) 0.0313(14) 0.0030(11) 0.0095(13) -0.0002(13)
C15 0.063(2) 0.0199(13) 0.0334(14) 0.0031(12) 0.0079(15) -0.0043(15)
C16 0.074(3) 0.0292(16) 0.0342(15) 0.0067(13) 0.0047(17) -0.0045(17)
C17 0.078(3) 0.0326(17) 0.0325(16) 0.0008(14) 0.0035(17) -0.0078(18)
C18 0.054(2) 0.0282(15) 0.0384(16) 0.0005(13) 0.0026(14) -0.0066(15)
C19 0.058(2) 0.0408(18) 0.052(2) 0.0040(16) -0.0067(17) -0.0022(18)
C20 0.071(3) 0.054(2) 0.060(2) 0.000(2) -0.018(2) 0.000(2)
C21 0.114(4) 0.051(2) 0.052(2) 0.0035(19) -0.027(3) 0.001(3)
C22 0.101(4) 0.045(2) 0.0393(19) 0.0049(16) -0.008(2) -0.015(2)
C23 0.0282(16) 0.050(2) 0.0431(17) 0.0094(15) 0.0049(13) -0.0067(15)
C24 0.056(2) 0.0332(16) 0.0362(15) 0.0008(13) 0.0011(15) -0.0082(15)
C25 0.0338(16) 0.0384(16) 0.0414(16) 0.0060(14) 0.0115(14) 0.0120(14)
C26 0.0405(17) 0.0367(16) 0.0383(15) 0.0049(13) 0.0150(14) -0.0031(14)
C27 0.0458(18) 0.0326(16) 0.0428(17) 0.0027(14) 0.0021(15) 0.0065(15)
C28 0.078(3) 0.0320(17) 0.0446(18) -0.0019(14) 0.0257(19) -0.0106(18)
C29 0.077(3) 0.075(3) 0.091(3) -0.006(3) -0.032(3) 0.006(3)
C30 0.067(3) 0.055(3) 0.084(3) -0.005(2) -0.014(2) -0.009(2)
O30 0.0684(18) 0.0512(16) 0.0670(17) -0.0046(14) 0.0079(15) -0.0146(15)
O31 0.189(5) 0.077(2) 0.063(2) -0.0118(18) -0.047(3) 0.009(3)
O1D1 0.117(3) 0.081(3) 0.067(2) -0.0172(19) -0.003(2) 0.005(2)
N1D1 0.069(2) 0.077(3) 0.058(2) -0.0064(19) -0.0071(18) 0.009(2)
C1D1 0.064(3) 0.104(4) 0.053(2) -0.015(3) 0.003(2) -0.004(3)
C2D1 0.180(7) 0.089(4) 0.052(3) 0.019(3) -0.009(4) -0.057(5)
C3D1 0.070(3) 0.150(6) 0.070(3) 0.003(4) -0.010(3) -0.030(4)
O1D4 0.064(2) 0.086(2) 0.076(2) -0.0186(18) 0.0084(17) -0.0050(18)
N1D4 0.0357(17) 0.083(3) 0.108(3) -0.031(3) 0.0147(19) -0.0091(19)
C1D4 0.040(2) 0.095(4) 0.070(3) -0.009(3) 0.011(2) -0.019(2)
C2D4 0.0488(17) 0.104(3) 0.141(4) -0.036(3) 0.012(2) -0.009(2)
C3D4 0.0488(17) 0.104(3) 0.141(4) -0.036(3) 0.012(2) -0.009(2)
O1D2 0.082(2) 0.0441(15) 0.0731(19) -0.0033(14) -0.0248(17) 0.0165(16)
N1D2 0.068(2) 0.055(2) 0.0514(18) -0.0023(16) -0.0010(17) 0.0046(18)
C1D2 0.056(4) 0.049(4) 0.056(4) 0.002(3) -0.003(4) 0.009(4)
C2D2 0.086(6) 0.058(5) 0.074(5) -0.012(4) -0.010(5) 0.010(5)
C3D2 0.059(5) 0.062(5) 0.117(8) 0.006(5) -0.036(5) 0.007(4)
C1D3 0.042(5) 0.061(6) 0.058(5) 0.005(4) -0.010(4) -0.002(5)
C2D3 0.0488(17) 0.104(3) 0.141(4) -0.036(3) 0.012(2) -0.009(2)
C3D3 0.0488(17) 0.104(3) 0.141(4) -0.036(3) 0.012(2) -0.009(2)
O3W 0.0278(14) 0.0352(15) 0.0464(15) 0.0035(12) -0.0015(11) -0.0075(12)
O5W 0.092(3) 0.085(3) 0.056(2) -0.0029(19) 0.019(2) -0.025(2)
O5W' 0.092(3) 0.085(3) 0.056(2) -0.0029(19) 0.019(2) -0.025(2)
O3W' 0.061(10) 0.054(9) 0.074(10) -0.010(8) 0.022(8) -0.022(8)

loop_
_atom_type_symbol
_atom_type_description
_atom_type_scat_dispersion_real
_atom_type_scat_dispersion_imag
_atom_type_scat_source
C C 0.0181 0.0091 'International Tables Vol C Tables 4.2.6.8 and 6.1.1.4'
H H 0.0000 0.0000 'International Tables Vol C Tables 4.2.6.8 and 6.1.1.4'
N N 0.0311 0.0180 'International Tables Vol C Tables 4.2.6.8 and 6.1.1.4'
O O 0.0492 0.0322 'International Tables Vol C Tables 4.2.6.8 and 6.1.1.4'
K K 0.3868 1.0657 'International Tables Vol C Tables 4.2.6.8 and 6.1.1.4'

loop_
_geom_angle_atom_site_label_1
_geom_angle_atom_site_label_2
_geom_angle_atom_site_label_3
_geom_angle
_geom_angle_site_symmetry_1
_geom_angle_site_symmetry_3
O6B K1 O7A 80.00(7) 4_566 .
O6B K1 O1D1 154.23(11) 4_566 .
O7A K1 O1D1 91.32(12) . .
O6B K1 O2B 77.42(7) 4_566 1_565
O7A K1 O2B 87.38(7) . 1_565
O1D1 K1 O2B 77.98(10) . 1_565
O6B K1 O3B 82.40(7) 4_566 1_565
O7A K1 O3B 146.74(7) . 1_565
O1D1 K1 O3B 92.46(11) . 1_565
O2B K1 O3B 61.25(6) 1_565 1_565
O6B K1 O5A 89.66(7) 4_566 .
O7A K1 O5A 57.40(6) . .
O1D1 K1 O5A 106.12(10) . .
O2B K1 O5A 144.29(6) 1_565 .
O3B K1 O5A 150.43(6) 1_565 .
O6B K1 O1D2 118.85(8) 4_566 .
O7A K1 O1D2 151.62(8) . .
O1D1 K1 O1D2 79.30(12) . .
O2B K1 O1D2 116.15(7) 1_565 .
O3B K1 O1D2 61.14(7) 1_565 .
O5A K1 O1D2 99.30(7) . .
O6B K1 K2 85.71(5) 4_566 .
O7A K1 K2 130.38(6) . .
O1D1 K1 K2 117.58(10) . .
O2B K1 K2 135.15(5) 1_565 .
O3B K1 K2 75.63(4) 1_565 .
O5A K1 K2 75.40(4) . .
O1D2 K1 K2 40.97(5) . .
O1D2 K2 O7B 135.89(10) . .
O1D2 K2 O4A 111.53(10) . 4_466
O7B K2 O4A 108.93(7) . 4_466
O1D2 K2 O6A 78.34(9) . 1_455
O7B K2 O6A 80.91(7) . 1_455
O4A K2 O6A 95.75(7) 4_466 1_455
O1D2 K2 O3 83.02(8) . .
O7B K2 O3 113.24(7) . .
O4A K2 O3 91.02(6) 4_466 .
O6A K2 O3 161.36(7) 1_455 .
O1D2 K2 O5B 148.81(8) . .
O7B K2 O5B 55.70(6) . .
O4A K2 O5B 79.89(6) 4_466 .
O6A K2 O5B 130.88(7) 1_455 .
O3 K2 O5B 67.42(5) . .
O1D2 K2 C6B 156.74(10) . .
O7B K2 C6B 21.90(7) . .
O4A K2 C6B 87.40(7) 4_466 .
O6A K2 C6B 86.68(7) 1_455 .
O3 K2 C6B 111.02(7) . .
O5B K2 C6B 44.48(6) . .
O1D2 K2 C4A 119.14(9) . 4_466
O7B K2 C4A 92.31(7) . 4_466
O4A K2 C4A 24.07(6) 4_466 4_466
O6A K2 C4A 75.79(7) 1_455 4_466
O3 K2 C4A 114.04(6) . 4_466
O5B K2 C4A 83.47(6) . 4_466
C6B K2 C4A 73.18(7) . 4_466
O1D2 K2 C1D3 16.90(17) . .
O7B K2 C1D3 126.30(17) . .
O4A K2 C1D3 111.49(17) 4_466 .
O6A K2 C1D3 61.45(17) 1_455 .
O3 K2 C1D3 99.91(17) . .
O5B K2 C1D3 163.75(16) . .
C6B K2 C1D3 143.54(17) . .
C4A K2 C1D3 111.74(17) 4_466 .
O1D2 K2 C23 71.77(10) . .
O7B K2 C23 86.39(8) . .
O4A K2 C23 142.84(8) 4_466 .
O6A K2 C23 120.49(8) 1_455 .
O3 K2 C23 51.98(7) . .
O5B K2 C23 81.89(8) . .
C6B K2 C23 101.66(8) . .
C4A K2 C23 163.10(8) 4_466 .
C1D3 K2 C23 82.18(17) . .
O1D2 K2 K1 53.55(9) . .
O7B K2 K1 170.56(5) . .
O4A K2 K1 62.57(5) 4_466 .
O6A K2 K1 103.41(5) 1_455 .
O3 K2 K1 64.58(4) . .
O5B K2 K1 116.66(4) . .
C6B K2 K1 148.86(6) . .
C4A K2 K1 80.79(5) 4_466 .
C1D3 K2 K1 62.73(16) . .
C23 K2 K1 98.32(6) . .
C1B O2A C2A 115.4(2) . .
C3A O3A H3AO 109.5 . .
C4A O4A K2 103.55(15) . 4_566
C4A O4A H4AO 109.5 . .
K2 O4A H4AO 125.0 4_566 .
C1A O5A C5A 109.7(2) . .
C1A O5A K1 129.40(14) . .
C5A O5A K1 115.57(16) . .
C6A O6A K2 147.6(2) . 1_655
C6A O7A K1 127.6(2) . .
C2B O2B K1 110.97(15) . 1_545
C2B O2B H2BO 109.5 . .
K1 O2B H2BO 104.2 1_545 .
C3B O3B K1 116.45(16) . 1_545
C3B O3B H3BO 109.5 . .
K1 O3B H3BO 93.8 1_545 .
C4B O4B H4BO 109.5 . .
C1B O5B C5B 109.5(2) . .
C1B O5B K2 138.60(15) . .
C5B O5B K2 106.43(14) . .
C6B O7B K2 104.78(18) . .
C6B O6B K1 146.9(2) . 4_466
O3 C1A O5A 107.8(2) . .
O3 C1A C2A 109.6(2) . .
O5A C1A C2A 110.5(2) . .
O3 C1A H1A 109.7 . .
O5A C1A H1A 109.7 . .
C2A C1A H1A 109.7 . .
O2A C2A C3A 111.1(2) . .
O2A C2A C1A 104.2(2) . .
C3A C2A C1A 111.0(2) . .
O2A C2A H2A 110.1 . .
C3A C2A H2A 110.1 . .
C1A C2A H2A 110.1 . .
O3A C3A C2A 111.8(2) . .
O3A C3A C4A 112.9(2) . .
C2A C3A C4A 109.9(2) . .
O3A C3A H3A 107.3 . .
C2A C3A H3A 107.3 . .
C4A C3A H3A 107.3 . .
O4A C4A C3A 111.8(2) . .
O4A C4A C5A 113.6(2) . .
C3A C4A C5A 106.6(2) . .
O4A C4A K2 52.38(12) . 4_566
C3A C4A K2 103.99(16) . 4_566
C5A C4A K2 149.44(19) . 4_566
O4A C4A H4A 108.2 . .
C3A C4A H4A 108.2 . .
C5A C4A H4A 108.2 . .
K2 C4A H4A 61.7 4_566 .
O5A C5A C6A 109.6(2) . .
O5A C5A C4A 107.0(2) . .
C6A C5A C4A 113.6(2) . .
O5A C5A H5A 108.9 . .
C6A C5A H5A 108.9 . .
C4A C5A H5A 108.9 . .
O7A C6A O6A 126.6(3) . .
O7A C6A C5A 119.1(3) . .
O6A C6A C5A 114.3(3) . .
O2A C1B O5B 108.2(2) . .
O2A C1B C2B 107.2(2) . .
O5B C1B C2B 110.6(2) . .
O2A C1B H1B 110.3 . .
O5B C1B H1B 110.3 . .
C2B C1B H1B 110.3 . .
O2B C2B C1B 110.8(2) . .
O2B C2B C3B 110.6(2) . .
C1B C2B C3B 110.8(2) . .
O2B C2B H2B 108.2 . .
C1B C2B H2B 108.2 . .
C3B C2B H2B 108.2 . .
O3B C3B C4B 112.4(2) . .
O3B C3B C2B 108.4(2) . .
C4B C3B C2B 110.4(2) . .
O3B C3B H3B 108.5 . .
C4B C3B H3B 108.5 . .
C2B C3B H3B 108.5 . .
O4B C4B C3B 109.3(2) . .
O4B C4B C5B 109.5(2) . .
C3B C4B C5B 109.4(2) . .
O4B C4B H4B 109.5 . .
C3B C4B H4B 109.5 . .
C5B C4B H4B 109.5 . .
O5B C5B C6B 108.4(2) . .
O5B C5B C4B 107.3(2) . .
C6B C5B C4B 113.4(2) . .
O5B C5B H5B 109.2 . .
C6B C5B H5B 109.2 . .
C4B C5B H5B 109.2 . .
O7B C6B O6B 126.8(3) . .
O7B C6B C5B 117.9(3) . .
O6B C6B C5B 115.3(3) . .
O7B C6B K2 53.33(16) . .
O6B C6B K2 117.3(2) . .
C5B C6B K2 99.87(16) . .
C2 C1 C10 114.1(2) . .
C2 C1 H11 108.7 . .
C10 C1 H11 108.7 . .
C2 C1 H12 108.7 . .
C10 C1 H12 108.7 . .
H11 C1 H12 107.6 . .
C3 C2 C1 110.7(2) . .
C3 C2 H21 109.5 . .
C1 C2 H21 109.5 . .
C3 C2 H22 109.5 . .
C1 C2 H22 109.5 . .
H21 C2 H22 108.1 . .
O3 C3 C2 110.4(2) . .
O3 C3 C4 109.1(2) . .
C2 C3 C4 114.9(2) . .
O3 C3 H31 107.4 . .
C2 C3 H31 107.4 . .
C4 C3 H31 107.4 . .
C1A O3 C3 113.5(2) . .
C1A O3 K2 119.09(15) . .
C3 O3 K2 125.15(15) . .
C3 C4 C24 107.7(3) . .
C3 C4 C23 112.4(2) . .
C24 C4 C23 107.8(3) . .
C3 C4 C5 106.2(2) . .
C24 C4 C5 108.7(2) . .
C23 C4 C5 113.9(3) . .
C6 C5 C4 114.1(2) . .
C6 C5 C10 109.9(2) . .
C4 C5 C10 117.8(2) . .
C6 C5 H51 104.5 . .
C4 C5 H51 104.5 . .
C10 C5 H51 104.5 . .
C7 C6 C5 109.8(3) . .
C7 C6 H61 109.7 . .
C5 C6 H61 109.7 . .
C7 C6 H62 109.7 . .
C5 C6 H62 109.7 . .
H61 C6 H62 108.2 . .
C6 C7 C8 114.1(2) . .
C6 C7 H71 108.7 . .
C8 C7 H71 108.7 . .
C6 C7 H72 108.7 . .
C8 C7 H72 108.7 . .
H71 C7 H72 107.6 . .
C7 C8 C26 107.0(3) . .
C7 C8 C9 111.1(2) . .
C26 C8 C9 110.6(2) . .
C7 C8 C14 110.1(2) . .
C26 C8 C14 111.1(2) . .
C9 C8 C14 107.0(2) . .
C11 C9 C10 116.1(2) . .
C11 C9 C8 109.3(2) . .
C10 C9 C8 118.1(2) . .
C11 C9 H91 103.8 . .
C10 C9 H91 103.8 . .
C8 C9 H91 103.8 . .
C25 C10 C1 108.5(2) . .
C25 C10 C9 112.7(2) . .
C1 C10 C9 108.2(2) . .
C25 C10 C5 113.7(3) . .
C1 C10 C5 106.9(2) . .
C9 C10 C5 106.5(2) . .
O11 C11 C12 119.2(3) . .
O11 C11 C9 123.4(3) . .
C12 C11 C9 117.4(3) . .
C13 C12 C11 124.7(3) . .
C13 C12 H121 117.7 . .
C11 C12 H121 117.7 . .
C12 C13 C18 118.9(3) . .
C12 C13 C14 119.4(3) . .
C18 C13 C14 121.5(3) . .
C13 C14 C27 106.2(3) . .
C13 C14 C15 111.7(2) . .
C27 C14 C15 106.8(3) . .
C13 C14 C8 109.1(2) . .
C27 C14 C8 112.8(2) . .
C15 C14 C8 110.2(3) . .
C16 C15 C14 113.1(3) . .
C16 C15 H151 109.0 . .
C14 C15 H151 109.0 . .
C16 C15 H152 109.0 . .
C14 C15 H152 109.0 . .
H151 C15 H152 107.8 . .
C15 C16 C17 112.0(3) . .
C15 C16 H161 109.2 . .
C17 C16 H161 109.2 . .
C15 C16 H162 109.2 . .
C17 C16 H162 109.2 . .
H161 C16 H162 107.9 . .
C22 C17 C28 108.0(3) . .
C22 C17 C18 110.6(3) . .
C28 C17 C18 109.5(3) . .
C22 C17 C16 110.3(3) . .
C28 C17 C16 109.8(3) . .
C18 C17 C16 108.6(3) . .
C13 C18 C19 110.2(3) . .
C13 C18 C17 113.2(3) . .
C19 C18 C17 114.0(3) . .
C13 C18 H181 106.3 . .
C19 C18 H181 106.3 . .
C17 C18 H181 106.3 . .
C18 C19 C20 114.5(3) . .
C18 C19 H191 108.6 . .
C20 C19 H191 108.6 . .
C18 C19 H192 108.6 . .
C20 C19 H192 108.6 . .
H191 C19 H192 107.6 . .
C30 C20 C29 106.8(4) . .
C30 C20 C19 113.8(4) . .
C29 C20 C19 108.1(4) . .
C30 C20 C21 108.9(4) . .
C29 C20 C21 111.8(4) . .
C19 C20 C21 107.4(4) . .
C22 C21 C20 112.0(4) . .
C22 C21 H211 109.2 . .
C20 C21 H211 109.2 . .
C22 C21 H212 109.2 . .
C20 C21 H212 109.2 . .
H211 C21 H212 107.9 . .
C21 C22 C17 114.4(4) . .
C21 C22 H221 108.7 . .
C17 C22 H221 108.7 . .
C21 C22 H222 108.7 . .
C17 C22 H222 108.7 . .
H221 C22 H222 107.6 . .
C4 C23 K2 115.70(18) . .
C4 C23 H231 109.5 . .
C4 C23 H232 109.5 . .
H231 C23 H232 109.5 . .
C4 C23 H233 109.5 . .
H231 C23 H233 109.5 . .
H232 C23 H233 109.5 . .
C4 C24 H241 109.5 . .
C4 C24 H242 109.5 . .
H241 C24 H242 109.5 . .
C4 C24 H243 109.5 . .
H241 C24 H243 109.5 . .
H242 C24 H243 109.5 . .
C10 C25 H251 109.5 . .
C10 C25 H252 109.5 . .
H251 C25 H252 109.5 . .
C10 C25 H253 109.5 . .
H251 C25 H253 109.5 . .
H252 C25 H253 109.5 . .
C8 C26 H261 109.5 . .
C8 C26 H262 109.5 . .
H261 C26 H262 109.5 . .
C8 C26 H263 109.5 . .
H261 C26 H263 109.5 . .
H262 C26 H263 109.5 . .
C14 C27 H271 109.5 . .
C14 C27 H272 109.5 . .
H271 C27 H272 109.5 . .
C14 C27 H273 109.5 . .
H271 C27 H273 109.5 . .
H272 C27 H273 109.5 . .
C17 C28 H281 109.5 . .
C17 C28 H282 109.5 . .
H281 C28 H282 109.5 . .
C17 C28 H283 109.5 . .
H281 C28 H283 109.5 . .
H282 C28 H283 109.5 . .
C20 C29 H291 109.5 . .
C20 C29 H292 109.5 . .
H291 C29 H292 109.5 . .
C20 C29 H293 109.5 . .
H291 C29 H293 109.5 . .
H292 C29 H293 109.5 . .
O31 C30 O30 122.0(5) . .
O31 C30 C20 121.8(5) . .
O30 C30 C20 116.1(4) . .
C30 O30 H301 109.5 . .
C1D1 O1D1 K1 135.5(4) . .
C1D1 N1D1 C2D1 123.8(5) . .
C1D1 N1D1 C3D1 121.4(5) . .
C2D1 N1D1 C3D1 114.7(4) . .
O1D1 C1D1 N1D1 125.1(5) . .
O1D1 C1D1 H1D1 117.4 . .
N1D1 C1D1 H1D1 117.4 . .
N1D1 C2D1 H2D1 109.5 . .
N1D1 C2D1 H3D1 109.5 . .
H2D1 C2D1 H3D1 109.5 . .
N1D1 C2D1 H4D1 109.5 . .
H2D1 C2D1 H4D1 109.5 . .
H3D1 C2D1 H4D1 109.5 . .
N1D1 C3D1 H5D1 109.5 . .
N1D1 C3D1 H6D1 109.5 . .
H5D1 C3D1 H6D1 109.5 . .
N1D1 C3D1 H7D1 109.5 . .
H5D1 C3D1 H7D1 109.5 . .
H6D1 C3D1 H7D1 109.5 . .
C1D4 N1D4 C2D4 121.1(5) . .
C1D4 N1D4 C3D4 124.5(6) . .
C2D4 N1D4 C3D4 114.4(5) . .
O1D4 C1D4 N1D4 122.7(6) . .
O1D4 C1D4 H1D4 118.6 . .
N1D4 C1D4 H1D4 118.6 . .
N1D4 C2D4 H2D4 109.5 . .
N1D4 C2D4 H3D4 109.5 . .
H2D4 C2D4 H3D4 109.5 . .
N1D4 C2D4 H4D4 109.5 . .
H2D4 C2D4 H4D4 109.5 . .
H3D4 C2D4 H4D4 109.5 . .
N1D4 C3D4 H5D4 109.5 . .
N1D4 C3D4 H6D4 109.5 . .
H5D4 C3D4 H6D4 109.5 . .
N1D4 C3D4 H7D4 109.5 . .
H5D4 C3D4 H7D4 109.5 . .
H6D4 C3D4 H7D4 109.5 . .
C1D3 O1D2 C1D2 52.3(6) . .
C1D3 O1D2 K2 121.1(5) . .
C1D2 O1D2 K2 173.2(4) . .
C1D3 O1D2 K1 116.3(5) . .
C1D2 O1D2 K1 96.2(4) . .
K2 O1D2 K1 85.48(10) . .
C2D3 N1D2 C1D2 175.7(9) . .
C2D3 N1D2 C1D3 128.1(8) . .
C1D2 N1D2 C1D3 47.7(5) . .
C2D3 N1D2 C3D2 52.9(8) . .
C1D2 N1D2 C3D2 122.8(6) . .
C1D3 N1D2 C3D2 76.0(6) . .
C2D3 N1D2 C2D2 59.9(8) . .
C1D2 N1D2 C2D2 124.4(6) . .
C1D3 N1D2 C2D2 164.9(7) . .
C3D2 N1D2 C2D2 112.7(6) . .
C2D3 N1D2 C3D3 118.7(9) . .
C1D2 N1D2 C3D3 65.6(7) . .
C1D3 N1D2 C3D3 113.2(7) . .
C3D2 N1D2 C3D3 167.5(8) . .
C2D2 N1D2 C3D3 60.5(7) . .
N1D2 C1D2 O1D2 129.4(7) . .
N1D2 C1D2 H1D2 115.3 . .
O1D2 C1D2 H1D2 115.3 . .
N1D2 C2D2 H2D2 109.5 . .
N1D2 C2D2 H3D2 109.5 . .
N1D2 C2D2 H4D2 109.5 . .
N1D2 C3D2 H5D2 109.5 . .
N1D2 C3D2 H6D2 109.5 . .
N1D2 C3D2 H7D2 109.5 . .
O1D2 C1D3 N1D2 129.6(8) . .
N1D2 C1D3 K2 170.3(6) . .
O1D2 C1D3 H1D3 115.2 . .
N1D2 C1D3 H1D3 115.2 . .
K2 C1D3 H1D3 73.5 . .
N1D2 C2D3 H2D3 109.5 . .
N1D2 C2D3 H3D3 109.5 . .
H2D3 C2D3 H3D3 109.5 . .
N1D2 C2D3 H4D3 109.5 . .
H2D3 C2D3 H4D3 109.5 . .
H3D3 C2D3 H4D3 109.5 . .
N1D2 C3D3 H5D3 109.5 . .
N1D2 C3D3 H6D3 109.5 . .
H5D3 C3D3 H6D3 109.5 . .
N1D2 C3D3 H7D3 109.5 . .
H5D3 C3D3 H7D3 109.5 . .
H6D3 C3D3 H7D3 109.5 . .
H1W3 O3W H2W3 106.9 . .
H1W5 O5W H2W5 106.9 . .
H3W5 O5W' H4W5 106.9 . .

loop_
_geom_bond_atom_site_label_1
_geom_bond_atom_site_label_2
_geom_bond_distance
_geom_bond_site_symmetry_2
K1 O6B 2.722(2) 4_566
K1 O7A 2.722(2) .
K1 O1D1 2.732(4) .
K1 O2B 2.791(2) 1_565
K1 O3B 2.824(2) 1_565
K1 O5A 2.883(2) .
K1 O1D2 3.269(4) .
K1 K2 4.0511(10) .
K2 O1D2 2.664(3) .
K2 O7B 2.671(2) .
K2 O4A 2.744(2) 4_466
K2 O6A 2.810(2) 1_455
K2 O3 3.100(2) .
K2 O5B 3.127(2) .
K2 C6B 3.220(3) .
K2 C4A 3.368(3) 4_466
K2 C1D3 3.410(11) .
K2 C23 3.431(3) .
O2A C1B 1.388(3) .
O2A C2A 1.428(3) .
O3A C3A 1.417(3) .
O3A H3AO 0.8400 .
O4A C4A 1.413(3) .
O4A K2 2.744(2) 4_566
O4A H4AO 0.8400 .
O5A C1A 1.433(3) .
O5A C5A 1.442(3) .
O6A C6A 1.271(4) .
O6A K2 2.810(2) 1_655
O7A C6A 1.239(4) .
O2B C2B 1.422(3) .
O2B K1 2.791(2) 1_545
O2B H2BO 0.8400 .
O3B C3B 1.408(3) .
O3B K1 2.824(2) 1_545
O3B H3BO 0.8400 .
O4B C4B 1.421(3) .
O4B H4BO 0.8400 .
O5B C1B 1.432(3) .
O5B C5B 1.437(3) .
O7B C6B 1.242(4) .
O6B C6B 1.262(4) .
O6B K1 2.722(2) 4_466
C1A O3 1.397(3) .
C1A C2A 1.529(4) .
C1A H1A 1.0000 .
C2A C3A 1.521(4) .
C2A H2A 1.0000 .
C3A C4A 1.533(4) .
C3A H3A 1.0000 .
C4A C5A 1.545(4) .
C4A K2 3.368(3) 4_566
C4A H4A 1.0000 .
C5A C6A 1.521(4) .
C5A H5A 1.0000 .
C1B C2B 1.516(4) .
C1B H1B 1.0000 .
C2B C3B 1.536(4) .
C2B H2B 1.0000 .
C3B C4B 1.524(4) .
C3B H3B 1.0000 .
C4B C5B 1.532(4) .
C4B H4B 1.0000 .
C5B C6B 1.527(4) .
C5B H5B 1.0000 .
C1 C2 1.515(4) .
C1 C10 1.550(4) .
C1 H11 0.9900 .
C1 H12 0.9900 .
C2 C3 1.513(4) .
C2 H21 0.9900 .
C2 H22 0.9900 .
C3 O3 1.450(3) .
C3 C4 1.534(4) .
C3 H31 1.0000 .
C4 C24 1.537(4) .
C4 C23 1.541(4) .
C4 C5 1.566(4) .
C5 C6 1.546(4) .
C5 C10 1.568(4) .
C5 H51 1.0000 .
C6 C7 1.529(4) .
C6 H61 0.9900 .
C6 H62 0.9900 .
C7 C8 1.541(4) .
C7 H71 0.9900 .
C7 H72 0.9900 .
C8 C26 1.552(4) .
C8 C9 1.562(4) .
C8 C14 1.590(5) .
C9 C11 1.522(4) .
C9 C10 1.558(4) .
C9 H91 1.0000 .
C10 C25 1.548(4) .
C11 O11 1.229(4) .
C11 C12 1.466(5) .
C12 C13 1.347(5) .
C12 H121 0.9500 .
C13 C18 1.506(4) .
C13 C14 1.537(4) .
C14 C27 1.545(5) .
C14 C15 1.559(4) .
C15 C16 1.536(5) .
C15 H151 0.9900 .
C15 H152 0.9900 .
C16 C17 1.544(5) .
C16 H161 0.9900 .
C16 H162 0.9900 .
C17 C22 1.534(5) .
C17 C28 1.536(6) .
C17 C18 1.540(5) .
C18 C19 1.537(5) .
C18 H181 1.0000 .
C19 C20 1.539(5) .
C19 H191 0.9900 .
C19 H192 0.9900 .
C20 C30 1.530(7) .
C20 C29 1.531(8) .
C20 C21 1.549(7) .
C21 C22 1.502(8) .
C21 H211 0.9900 .
C21 H212 0.9900 .
C22 H221 0.9900 .
C22 H222 0.9900 .
C23 H231 0.9800 .
C23 H232 0.9800 .
C23 H233 0.9800 .
C24 H241 0.9800 .
C24 H242 0.9800 .
C24 H243 0.9800 .
C25 H251 0.9800 .
C25 H252 0.9800 .
C25 H253 0.9800 .
C26 H261 0.9800 .
C26 H262 0.9800 .
C26 H263 0.9800 .
C27 H271 0.9800 .
C27 H272 0.9800 .
C27 H273 0.9800 .
C28 H281 0.9800 .
C28 H282 0.9800 .
C28 H283 0.9800 .
C29 H291 0.9800 .
C29 H292 0.9800 .
C29 H293 0.9800 .
C30 O31 1.234(6) .
C30 O30 1.268(6) .
O30 H301 0.8400 .
O1D1 C1D1 1.248(7) .
N1D1 C1D1 1.317(6) .
N1D1 C2D1 1.390(7) .
N1D1 C3D1 1.479(8) .
C1D1 H1D1 0.9500 .
C2D1 H2D1 0.9800 .
C2D1 H3D1 0.9800 .
C2D1 H4D1 0.9800 .
C3D1 H5D1 0.9800 .
C3D1 H6D1 0.9800 .
C3D1 H7D1 0.9800 .
O1D4 C1D4 1.243(6) .
N1D4 C1D4 1.383(7) .
N1D4 C2D4 1.393(9) .
N1D4 C3D4 1.393(8) .
C1D4 H1D4 0.9500 .
C2D4 H2D4 0.9800 .
C2D4 H3D4 0.9800 .
C2D4 H4D4 0.9800 .
C3D4 H5D4 0.9800 .
C3D4 H6D4 0.9800 .
C3D4 H7D4 0.9800 .
O1D2 C1D3 1.158(10) .
O1D2 C1D2 1.278(8) .
N1D2 C2D3 1.270(14) .
N1D2 C1D2 1.271(9) .
N1D2 C1D3 1.387(11) .
N1D2 C3D2 1.443(9) .
N1D2 C2D2 1.493(9) .
N1D2 C3D3 1.539(14) .
C1D2 H1D2 0.9500 .
C2D2 H2D2 0.9800 .
C2D2 H3D2 0.9800 .
C2D2 H4D2 0.9800 .
C3D2 H5D2 0.9800 .
C3D2 H6D2 0.9800 .
C3D2 H7D2 0.9800 .
C1D3 H1D3 0.9500 .
C2D3 H2D3 0.9800 .
C2D3 H3D3 0.9800 .
C2D3 H4D3 0.9800 .
C3D3 H5D3 0.9800 .
C3D3 H6D3 0.9800 .
C3D3 H7D3 0.9800 .
O3W H1W3 0.8400 .
O3W H2W3 0.8400 .
O5W H1W5 0.8400 .
O5W H2W5 0.8400 .
O5W' H3W5 0.8400 .
O5W' H4W5 0.8399 .

loop_
_geom_hbond_atom_site_label_D
_geom_hbond_atom_site_label_H
_geom_hbond_atom_site_label_A
_geom_hbond_distance_DH
_geom_hbond_distance_HA
_geom_hbond_distance_DA
_geom_hbond_angle_DHA
_geom_hbond_site_symmetry_A
O30 H301 O1D4 0.84 1.88 2.700(5) 163.5 .
O3W H1W3 O7A 0.84 1.96 2.786(4) 168.3 .
O5W H1W5 O7B 0.84 1.97 2.792(5) 165.6 .
O5W' H4W5 O7B 0.84 1.91 2.715(16) 160.2 .
O3A H3AO O6A 0.84 1.81 2.593(3) 154.3 4_466
O4A H4AO O6B 0.84 1.79 2.624(3) 176.5 1_655
O2B H2BO O4B 0.84 1.88 2.709(3) 166.4 4_556
O3B H3BO O3A 0.84 1.87 2.700(3) 169.8 4_456
O4B H4BO O3W 0.84 1.92 2.739(3) 163.4 1_445
O4B H4BO O3W' 0.84 1.90 2.591(15) 138.4 1_445
O3W H2W3 O2B 0.84 2.05 2.840(3) 157.4 1_565
O5W H2W5 O3W 0.84 2.20 3.034(5) 174.6 1_445

loop_
_geom_torsion_atom_site_label_1
_geom_torsion_atom_site_label_2
_geom_torsion_atom_site_label_3
_geom_torsion_atom_site_label_4
_geom_torsion
C5A O5A C1A O3 177.1(2)
C5A O5A C1A C2A -63.2(3)
C1B O2A C2A C3A -96.6(3)
C1B O2A C2A C1A 143.9(2)
O3 C1A C2A O2A -68.2(3)
O5A C1A C2A O2A 173.24(19)
O3 C1A C2A C3A 172.2(2)
O5A C1A C2A C3A 53.6(3)
O2A C2A C3A O3A 66.5(3)
C1A C2A C3A O3A -178.0(2)
O2A C2A C3A C4A -167.3(2)
C1A C2A C3A C4A -51.8(3)
O3A C3A C4A O4A -52.3(3)
C2A C3A C4A O4A -177.8(2)
O3A C3A C4A C5A -177.0(2)
C2A C3A C4A C5A 57.5(3)
C1A O5A C5A C6A -166.6(2)
C1A O5A C5A C4A 69.9(3)
O4A C4A C5A O5A 170.4(2)
C3A C4A C5A O5A -66.0(3)
O4A C4A C5A C6A 49.3(3)
C3A C4A C5A C6A 172.9(2)
O5A C5A C6A O7A -30.1(4)
C4A C5A C6A O7A 89.5(3)
O5A C5A C6A O6A 149.2(3)
C4A C5A C6A O6A -91.2(3)
C2A O2A C1B O5B -65.9(3)
C2A O2A C1B C2B 174.8(2)
C5B O5B C1B O2A 177.2(2)
C5B O5B C1B C2B -65.7(3)
O2A C1B C2B O2B -64.6(3)
O5B C1B C2B O2B 177.7(2)
O2A C1B C2B C3B 172.3(2)
O5B C1B C2B C3B 54.6(3)
O2B C2B C3B O3B 64.5(3)
C1B C2B C3B O3B -172.3(2)
O2B C2B C3B C4B -172.0(2)
C1B C2B C3B C4B -48.8(3)
O3B C3B C4B O4B -66.0(3)
C2B C3B C4B O4B 172.8(2)
O3B C3B C4B C5B 174.0(2)
C2B C3B C4B C5B 52.9(3)
C1B O5B C5B C6B -168.3(2)
C1B O5B C5B C4B 68.9(3)
O4B C4B C5B O5B 177.8(2)
C3B C4B C5B O5B -62.4(3)
O4B C4B C5B C6B 58.2(3)
C3B C4B C5B C6B 178.0(2)
O5B C5B C6B O7B -44.8(3)
C4B C5B C6B O7B 74.2(3)
O5B C5B C6B O6B 135.5(3)
C4B C5B C6B O6B -105.5(3)
C10 C1 C2 C3 -56.8(3)
C1 C2 C3 O3 -178.1(2)
C1 C2 C3 C4 58.1(3)
O5A C1A O3 C3 -85.7(3)
C2A C1A O3 C3 154.1(2)
C2 C3 O3 C1A 94.7(3)
C4 C3 O3 C1A -138.1(2)
O3 C3 C4 C24 65.7(3)
C2 C3 C4 C24 -169.7(3)
O3 C3 C4 C23 -52.8(3)
C2 C3 C4 C23 71.8(3)
O3 C3 C4 C5 -178.0(2)
C2 C3 C4 C5 -53.4(3)
C3 C4 C5 C6 -176.8(2)
C24 C4 C5 C6 -61.3(3)
C23 C4 C5 C6 58.9(3)
C3 C4 C5 C10 52.0(3)
C24 C4 C5 C10 167.6(3)
C23 C4 C5 C10 -72.3(3)
C4 C5 C6 C7 160.1(3)
C10 C5 C6 C7 -65.0(3)
C5 C6 C7 C8 56.8(4)
C6 C7 C8 C26 76.2(3)
C6 C7 C8 C9 -44.5(4)
C6 C7 C8 C14 -162.8(3)
C7 C8 C9 C11 179.0(3)
C26 C8 C9 C11 60.3(3)
C14 C8 C9 C11 -60.8(3)
C7 C8 C9 C10 43.3(4)
C26 C8 C9 C10 -75.3(3)
C14 C8 C9 C10 163.5(2)
C2 C1 C10 C25 -71.0(3)
C2 C1 C10 C9 166.3(2)
C2 C1 C10 C5 52.0(3)
C11 C9 C10 C25 -58.0(3)
C8 C9 C10 C25 74.7(3)
C11 C9 C10 C1 62.0(3)
C8 C9 C10 C1 -165.3(2)
C11 C9 C10 C5 176.6(2)
C8 C9 C10 C5 -50.7(3)
C6 C5 C10 C25 -64.9(3)
C4 C5 C10 C25 68.1(3)
C6 C5 C10 C1 175.4(2)
C4 C5 C10 C1 -51.6(3)
C6 C5 C10 C9 59.8(3)
C4 C5 C10 C9 -167.1(2)
C10 C9 C11 O11 -10.4(4)
C8 C9 C11 O11 -147.1(3)
C10 C9 C11 C12 169.7(3)
C8 C9 C11 C12 33.1(4)
O11 C11 C12 C13 177.7(3)
C9 C11 C12 C13 -2.5(5)
C11 C12 C13 C18 176.5(3)
C11 C12 C13 C14 1.8(5)
C12 C13 C14 C27 90.6(4)
C18 C13 C14 C27 -83.9(3)
C12 C13 C14 C15 -153.4(3)
C18 C13 C14 C15 32.1(4)
C12 C13 C14 C8 -31.2(4)
C18 C13 C14 C8 154.2(3)
C7 C8 C14 C13 -179.2(2)
C26 C8 C14 C13 -60.8(3)
C9 C8 C14 C13 60.0(3)
C7 C8 C14 C27 63.1(3)
C26 C8 C14 C27 -178.5(3)
C9 C8 C14 C27 -57.7(3)
C7 C8 C14 C15 -56.2(3)
C26 C8 C14 C15 62.2(3)
C9 C8 C14 C15 -177.0(2)
C13 C14 C15 C16 -39.8(4)
C27 C14 C15 C16 75.9(3)
C8 C14 C15 C16 -161.2(3)
C14 C15 C16 C17 57.4(4)
C15 C16 C17 C22 176.8(3)
C15 C16 C17 C28 57.9(4)
C15 C16 C17 C18 -61.8(4)
C12 C13 C18 C19 -84.4(4)
C14 C13 C18 C19 90.2(4)
C12 C13 C18 C17 146.6(3)
C14 C13 C18 C17 -38.8(4)
C22 C17 C18 C13 172.1(3)
C28 C17 C18 C13 -69.0(4)
C16 C17 C18 C13 50.9(4)
C22 C17 C18 C19 45.0(4)
C28 C17 C18 C19 164.0(3)
C16 C17 C18 C19 -76.2(4)
C13 C18 C19 C20 -178.6(3)
C17 C18 C19 C20 -50.1(5)
C18 C19 C20 C30 -66.7(5)
C18 C19 C20 C29 174.8(4)
C18 C19 C20 C21 54.0(5)
C30 C20 C21 C22 66.4(5)
C29 C20 C21 C22 -175.8(4)
C19 C20 C21 C22 -57.3(5)
C20 C21 C22 C17 58.0(5)
C28 C17 C22 C21 -169.7(4)
C18 C17 C22 C21 -49.9(5)
C16 C17 C22 C21 70.3(5)
C29 C20 C30 O31 -85.2(7)
C19 C20 C30 O31 155.5(6)
C21 C20 C30 O31 35.7(7)
C29 C20 C30 O30 91.9(5)
C19 C20 C30 O30 -27.4(6)
C21 C20 C30 O30 -147.2(5)
C2D1 N1D1 C1D1 O1D1 -4.4(10)
C3D1 N1D1 C1D1 O1D1 -179.2(6)
C2D4 N1D4 C1D4 O1D4 -2.0(7)
C3D4 N1D4 C1D4 O1D4 175.4(4)
C1D3 N1D2 C1D2 O1D2 -8.2(7)
C3D2 N1D2 C1D2 O1D2 4.4(12)
C2D2 N1D2 C1D2 O1D2 -171.7(7)
C3D3 N1D2 C1D2 O1D2 173.7(12)
C1D3 O1D2 C1D2 N1D2 9.2(8)
C1D2 O1D2 C1D3 N1D2 -8.4(8)
C2D3 N1D2 C1D3 O1D2 -169.7(13)
C1D2 N1D2 C1D3 O1D2 9.1(8)
C3D2 N1D2 C1D3 O1D2 -160.0(12)
C2D2 N1D2 C1D3 O1D2 73(3)
C3D3 N1D2 C1D3 O1D2 11.0(14)
